data_4300442
_journal_name_full 'Inorganic Chemistry'
_journal_paper_doi 10.1021/ic051286h
_journal_year 2006
_chemical_formula_moiety 'C7 H10 Co N2 O4 P'
_chemical_formula_sum 'C7 H10 Co N2 O4 P'
_chemical_formula_weight 276.07
_space_group_IT_number 14
_symmetry_cell_setting monoclinic
_symmetry_space_group_name_Hall '-P 2yn'
_symmetry_space_group_name_H-M 'P 1 21/n 1'
_cell_angle_alpha 90.00
_cell_angle_beta 100.432(12)
_cell_angle_gamma 90.00
_cell_formula_units_Z 4
_cell_length_a 11.173(2)
_cell_length_b 5.2242(9)
_cell_length_c 17.6690(19)
_cell_measurement_temperature 293(2)
_cell_volume 1014.3(3)
_diffrn_ambient_temperature 100(2)
_exptl_crystal_density_diffrn 1.808
_cod_depositor_comments
;
The following automatic conversions were performed:
'_symmetry_cell_setting' value 'Monoclinic' changed to 'monoclinic'
according to '/home/saulius/struct/CIF-dictionaries/cif_core.dic'
dictionary named 'cif_core.dic' version 2.4.1 from 2010-06-29.

Automatic conversion script
Id: cif_fix_enum 1527 2010-12-29 10:47:43Z saulius 
;
_cod_original_sg_symbol_H-M 'P 21/n'
_cod_database_code 4300442

loop_
_symmetry_equiv_pos_as_xyz
'x, y, z'
'-x+1/2, y+1/2, -z+1/2'
'-x, -y, -z'
'x-1/2, -y-1/2, z-1/2'

loop_
_atom_site_label
_atom_site_type_symbol
_atom_site_fract_x
_atom_site_fract_y
_atom_site_fract_z
_atom_site_U_iso_or_equiv
_atom_site_adp_type
_atom_site_occupancy
_atom_site_symmetry_multiplicity
_atom_site_calc_flag
_atom_site_refinement_flags
_atom_site_disorder_assembly
_atom_site_disorder_group
Co1 Co 0.47816(5) 0.19720(11) 0.08784(3) 0.0160(3) Uani 1 1 d . . .
P1 P 0.34088(11) -0.2760(2) 0.02793(7) 0.0155(3) Uani 1 1 d . . .
H1 H 0.2278 -0.2413 0.0240 0.019 Uiso 1 1 d R . .
O1 O 0.3982(3) -0.1317(6) 0.10100(17) 0.0191(7) Uani 1 1 d . . .
O1W O 0.3013(4) 0.7835(7) 0.2388(2) 0.0295(9) Uani 1 1 d . . .
H1A H 0.285(4) 0.629(10) 0.241(2) 0.004(11) Uiso 1 1 d . . .
H1B H 0.315(7) 0.793(12) 0.191(5) 0.05(2) Uiso 1 1 d . . .
O2 O 0.3654(3) 0.4394(6) 0.03370(17) 0.0205(7) Uani 1 1 d . . .
O3 O 0.6261(3) 0.1544(6) 0.04402(18) 0.0199(7) Uani 1 1 d . . .
N1 N 0.5433(4) 0.3078(7) 0.1974(2) 0.0175(9) Uani 1 1 d . . .
N2 N 0.6112(3) 0.2845(7) 0.3217(2) 0.0152(8) Uani 1 1 d . . .
C1 C 0.5390(4) 0.1773(9) 0.2606(3) 0.0192(10) Uani 1 1 d . . .
H1D H 0.4925 0.0308 0.2628 0.023 Uiso 1 1 calc R . .
C2 C 0.6196(4) 0.5097(9) 0.2192(3) 0.0202(10) Uani 1 1 d . . .
H2A H 0.6392 0.6355 0.1863 0.024 Uiso 1 1 calc R . .
C3 C 0.6623(4) 0.4994(9) 0.2958(2) 0.0190(10) Uani 1 1 d . . .
H3A H 0.7154 0.6140 0.3249 0.023 Uiso 1 1 calc R . .
C4 C 0.6261(4) 0.1937(8) 0.4016(3) 0.0181(10) Uani 1 1 d . . .
H4A H 0.7121 0.1924 0.4239 0.022 Uiso 1 1 calc R . .
H4B H 0.5967 0.0190 0.4015 0.022 Uiso 1 1 calc R . .
C5 C 0.5597(4) 0.3547(9) 0.4513(2) 0.0169(9) Uani 1 1 d . . .
C6 C 0.5833(4) 0.3167(8) 0.5306(3) 0.0170(10) Uani 1 1 d . . .
H6A H 0.6384 0.1911 0.5516 0.020 Uiso 1 1 calc R . .
C7 C 0.5258(4) 0.4631(9) 0.5786(3) 0.0195(10) Uani 1 1 d . . .
H7A H 0.545(5) 0.433(10) 0.627(3) 0.020(13) Uiso 1 1 d . . .

loop_
_atom_site_aniso_label
_atom_site_aniso_U_11
_atom_site_aniso_U_22
_atom_site_aniso_U_33
_atom_site_aniso_U_23
_atom_site_aniso_U_13
_atom_site_aniso_U_12
Co1 0.0182(4) 0.0142(4) 0.0145(4) 0.0005(2) 0.0000(3) 0.0000(2)
P1 0.0154(6) 0.0153(6) 0.0150(6) 0.0002(4) 0.0004(5) -0.0005(4)
O1 0.0225(17) 0.0170(15) 0.0170(16) -0.0013(13) 0.0017(13) -0.0028(13)
O1W 0.041(2) 0.024(2) 0.025(2) -0.0007(16) 0.0089(17) -0.0040(17)
O2 0.0199(17) 0.0136(16) 0.0252(17) 0.0004(13) -0.0036(13) 0.0001(13)
O3 0.0202(17) 0.0237(17) 0.0160(16) 0.0030(13) 0.0039(13) 0.0028(14)
N1 0.021(2) 0.0157(19) 0.014(2) 0.0003(15) -0.0025(16) 0.0028(15)
N2 0.014(2) 0.0176(19) 0.013(2) 0.0002(14) 0.0005(15) 0.0000(15)
C1 0.019(2) 0.019(2) 0.019(2) -0.0028(18) 0.0001(19) 0.0020(18)
C2 0.014(2) 0.019(2) 0.027(3) 0.004(2) 0.0023(18) 0.0010(18)
C3 0.018(2) 0.020(2) 0.019(2) -0.003(2) 0.0011(17) -0.0029(19)
C4 0.021(2) 0.018(2) 0.015(2) 0.0011(18) 0.0007(18) 0.0029(18)
C5 0.016(2) 0.022(2) 0.013(2) -0.0007(18) 0.0013(17) -0.0063(18)
C6 0.015(2) 0.015(2) 0.019(2) 0.0031(18) 0.0004(18) 0.0007(17)
C7 0.020(2) 0.021(2) 0.015(2) 0.0036(19) -0.0027(18) -0.0023(19)

loop_
_geom_bond_atom_site_label_1
_geom_bond_atom_site_label_2
_geom_bond_distance
_geom_bond_site_symmetry_2
_geom_bond_publ_flag
Co1 O2 1.915(3) . ?
Co1 O3 1.961(3) . ?
Co1 O1 1.970(3) . ?
Co1 N1 2.026(4) . ?
P1 O2 1.512(3) 1_545 ?
P1 O3 1.525(3) 3_655 ?
P1 O1 1.532(3) . ?
P1 H1 1.2655 . ?
O1W H1A 0.83(5) . ?
O1W H1B 0.88(8) . ?
O2 P1 1.512(3) 1_565 ?
O3 P1 1.525(3) 3_655 ?
N1 C1 1.316(6) . ?
N1 C2 1.367(6) . ?
N2 C1 1.347(6) . ?
N2 C3 1.375(6) . ?
N2 C4 1.470(5) . ?
C1 H1D 0.9300 . ?
C2 C3 1.351(6) . ?
C2 H2A 0.9300 . ?
C3 H3A 0.9300 . ?
C4 C5 1.505(7) . ?
C4 H4A 0.9700 . ?
C4 H4B 0.9700 . ?
C5 C7 1.383(7) 3_666 ?
C5 C6 1.393(6) . ?
C6 C7 1.383(7) . ?
C6 H6A 0.9300 . ?
C7 C5 1.383(7) 3_666 ?
C7 H7A 0.85(5) . ?
